data_1530364
loop_
_publ_author_name
'Mattes, R.'
'Mennemann, K.'
'Jaeckel, N.'
'Brockmeyer, H.J.'
'Rieskamp, H.'

_publ_section_title
;
 Structure and properties of the fluorine-rich oxofluoromolybdates Cs3
 (Mo2 O6 F3), (N H4)3 (Mo2 O2 F9) and (N H4)2 (Mo O F5)
;
_journal_name_full 'Journal of the Less-Common Metals'
_journal_page_first 199
_journal_page_last 212
_journal_volume 76
_journal_year 1980
_chemical_formula_sum 'Cs3 F3 Mo2 O6'
_chemical_name_systematic 'Cs3 (Mo2 O6 F3)'
_space_group_IT_number 194
_symmetry_space_group_name_Hall '-P 6c 2c'
_symmetry_space_group_name_H-M 'P 63/m m c'
_cell_angle_alpha 90
_cell_angle_beta 90
_cell_angle_gamma 120
_cell_formula_units_Z 2
_cell_length_a 6.389
_cell_length_b 6.389
_cell_length_c 15.1
_cell_volume 533.794
_citation_journal_id_ASTM JCOMAH
_cod_data_source_file Mattes_JCOMAH_1980_507.cif
_cod_data_source_block Cs3F3Mo2O6
_cod_original_cell_volume 533.7936
_cod_database_code 1530364

loop_
_symmetry_equiv_pos_as_xyz
x,y,z
x-y,x,z+1/2
-y,x-y,z
-x,-y,z+1/2
-x+y,-x,z
y,-x+y,z+1/2
-y,-x,-z+1/2
x-y,-y,-z
x,x-y,-z+1/2
y,x,-z
-x+y,y,-z+1/2
-x,-x+y,-z
-x,-y,-z
-x+y,-x,-z-1/2
y,-x+y,-z
x,y,-z-1/2
x-y,x,-z
-y,x-y,-z-1/2
y,x,z-1/2
-x+y,y,z
-x,-x+y,z-1/2
-y,-x,z
x-y,-y,z-1/2
x,x-y,z

loop_
_atom_site_label
_atom_site_type_symbol
_atom_site_fract_x
_atom_site_fract_y
_atom_site_fract_z
_atom_site_occupancy
_atom_site_U_iso_or_equiv
Mo1 Mo+6 0 0 0.1439 1 0.0
Cs1 Cs+1 0.33333 0.66667 0.4338 1 0.0
Cs2 Cs+1 0.33333 0.66667 0.75 1 0.0
F1 F-1 0.1298 0.2596 0.25 1 0.0
O1 O-2 0.1444 0.2888 0.5954 1 0.0
